data_7712723
loop_
_publ_author_name
'Benetti, Sara'
'Dalla Pozza, Maria'
'Biancalana, Lorenzo'
'Zacchini, Stefano'
'Gasser, Gilles'
'Marchetti, Fabio'

_publ_section_title
;
 The Beneficial Effect of Cyclohexyl Substituent on the In Vitro
 Anticancer Activity of Diiron Vinyliminium Complexes
;
_journal_name_full 'Dalton Transactions'
_journal_paper_doi 10.1039/D3DT00186E
_journal_year 2023
_chemical_formula_sum 'C30 H32 F3 Fe2 N O6 S'
_chemical_formula_weight 703.32
_space_group_crystal_system monoclinic
_space_group_IT_number 14
_space_group_name_Hall '-P 2yn'
_space_group_name_H-M_alt 'P 1 21/n 1'
_atom_sites_solution_hydrogens geom
_audit_creation_method SHELXL-2014/7
_audit_update_record
;
2022-12-22 deposited with the CCDC.	2023-04-04 downloaded from the CCDC.
;
_cell_angle_alpha 90
_cell_angle_beta 103.8370(10)
_cell_angle_gamma 90
_cell_formula_units_Z 4
_cell_length_a 8.9184(4)
_cell_length_b 25.5418(12)
_cell_length_c 13.6066(6)
_cell_measurement_reflns_used 9801
_cell_measurement_temperature 100(2)
_cell_measurement_theta_max 31.808
_cell_measurement_theta_min 2.218
_cell_volume 3009.5(2)
_computing_cell_refinement 'APEX3 (Bruker AXS, 2015)'
_computing_data_collection 'APEX3 (Bruker AXS, 2015)'
_computing_data_reduction 'SAINT (Bruker AXS, 2015)'
_computing_molecular_graphics 'ORTEPIII (Johnson, 1996)'
_computing_publication_material 'XCIF 2014/2 (Bruker AXS, 2014)'
_computing_structure_refinement 'SHELXL-2014/7 (Sheldrick, 2014)'
_computing_structure_solution 'SHELXT (Sheldrick, 2015)'
_diffrn_ambient_temperature 100(2)
_diffrn_measured_fraction_theta_full 0.999
_diffrn_measured_fraction_theta_max 0.999
_diffrn_measurement_device_type 'PHOTONII area detector'
_diffrn_measurement_method 'phi and omega scans'
_diffrn_radiation_type MoK\a
_diffrn_radiation_wavelength 0.71073
_diffrn_reflns_av_R_equivalents 0.0435
_diffrn_reflns_av_unetI/netI 0.0255
_diffrn_reflns_Laue_measured_fraction_full 0.999
_diffrn_reflns_Laue_measured_fraction_max 0.999
_diffrn_reflns_limit_h_max 10
_diffrn_reflns_limit_h_min -10
_diffrn_reflns_limit_k_max 30
_diffrn_reflns_limit_k_min -30
_diffrn_reflns_limit_l_max 16
_diffrn_reflns_limit_l_min -16
_diffrn_reflns_number 39165
_diffrn_reflns_point_group_measured_fraction_full 0.999
_diffrn_reflns_point_group_measured_fraction_max 0.999
_diffrn_reflns_theta_full 25.099
_diffrn_reflns_theta_max 25.099
_diffrn_reflns_theta_min 1.735
_diffrn_source 'fine-focus sealed tube'
_exptl_absorpt_coefficient_mu 1.096
_exptl_absorpt_correction_T_max 0.5651
_exptl_absorpt_correction_T_min 0.4544
_exptl_absorpt_correction_type empirical
_exptl_absorpt_process_details
; 
 Data were corrected for Lorentz polarization and absorption
 effects (empirical absorption correction SADABS).
 R(int) =  0.1681 (selected reflections only, before parameter refinement)
 R(int) =  0.0623 (selected reflections only, after parameter refinement)
;
_exptl_crystal_colour black
_exptl_crystal_density_diffrn 1.552
_exptl_crystal_description plate
_exptl_crystal_F_000 1448
_exptl_crystal_size_max 0.160
_exptl_crystal_size_mid 0.140
_exptl_crystal_size_min 0.110
_refine_diff_density_max 0.610
_refine_diff_density_min -0.356
_refine_diff_density_rms 0.073
_refine_ls_extinction_method none
_refine_ls_goodness_of_fit_ref 1.151
_refine_ls_hydrogen_treatment constr
_refine_ls_matrix_type full
_refine_ls_number_parameters 390
_refine_ls_number_reflns 5364
_refine_ls_number_restraints 0
_refine_ls_restrained_S_all 1.151
_refine_ls_R_factor_all 0.0466
_refine_ls_R_factor_gt 0.0426
_refine_ls_shift/su_max 0.000
_refine_ls_shift/su_mean 0.000
_refine_ls_structure_factor_coef Fsqd
_refine_ls_weighting_details 'w=1/[\s^2^(Fo^2^)+(0.0276P)^2^+5.7845P] where P=(Fo^2^+2Fc^2^)/3'
_refine_ls_weighting_scheme calc
_refine_ls_wR_factor_gt 0.0900
_refine_ls_wR_factor_ref 0.0918
_reflns_Friedel_coverage 0.000
_reflns_number_gt 4932
_reflns_number_total 5364
_reflns_threshold_expression 'I > 2\s(I)'
_cod_data_source_file d3dt00186e2.cif
_cod_data_source_block 2a
_cod_original_sg_symbol_H-M 'P 21/n'
_cod_database_code 7712723
_shelx_shelxl_version_number 2014/7
_shelx_space_group_comment
;
The symmetry employed for this shelxl refinement is uniquely defined
by the following loop, which should always be used as a source of
symmetry information in preference to the above space-group names.
They are only intended as comments.
;
_shelx_estimated_absorpt_t_min 0.844
_shelx_estimated_absorpt_t_max 0.889

loop_
_space_group_symop_operation_xyz
'x, y, z'
'-x+1/2, y+1/2, -z+1/2'
'-x, -y, -z'
'x-1/2, -y-1/2, z-1/2'

loop_
_atom_site_label
_atom_site_type_symbol
_atom_site_fract_x
_atom_site_fract_y
_atom_site_fract_z
_atom_site_U_iso_or_equiv
_atom_site_adp_type
_atom_site_occupancy
_atom_site_site_symmetry_order
_atom_site_calc_flag
_atom_site_refinement_flags_posn
_atom_site_refinement_flags_adp
_atom_site_refinement_flags_occupancy
_atom_site_disorder_assembly
_atom_site_disorder_group
Fe1 Fe -0.15116(5) 0.38616(2) 0.71104(3) 0.01627(11) Uani 1 1 d . . . . .
Fe2 Fe 0.01095(4) 0.30519(2) 0.70343(3) 0.01383(11) Uani 1 1 d . . . . .
N1 N 0.1280(3) 0.33160(9) 0.51983(18) 0.0179(5) Uani 1 1 d . . . . .
O1 O -0.0846(3) 0.45785(10) 0.56223(19) 0.0382(6) Uani 1 1 d . . . . .
O2 O -0.2598(2) 0.31859(9) 0.53697(16) 0.0287(5) Uani 1 1 d . . . . .
O3 O 0.5376(3) 0.45643(9) 0.37206(18) 0.0307(5) Uani 1 1 d . . . . .
C1 C -0.1087(4) 0.42876(13) 0.6208(2) 0.0245(7) Uani 1 1 d . . . . .
C2 C -0.1758(3) 0.33164(12) 0.6123(2) 0.0205(6) Uani 1 1 d . . . . .
C3 C 0.1006(3) 0.33553(11) 0.6089(2) 0.0158(6) Uani 1 1 d . . . . .
C4 C 0.1705(3) 0.36309(11) 0.6982(2) 0.0156(6) Uani 1 1 d . . . . .
H4 H 0.2813 0.3552 0.7300 0.019 Uiso 1 1 calc R U . . .
C5 C 0.0745(3) 0.37687(11) 0.7641(2) 0.0144(6) Uani 1 1 d . . . . .
C6 C 0.0503(4) 0.29016(13) 0.4496(2) 0.0241(7) Uani 1 1 d . . . . .
H6A H 0.1212 0.2606 0.4516 0.036 Uiso 1 1 calc R U . . .
H6B H 0.0206 0.3042 0.3807 0.036 Uiso 1 1 calc R U . . .
H6C H -0.0421 0.2782 0.4702 0.036 Uiso 1 1 calc R U . . .
C7 C 0.2383(3) 0.36435(12) 0.4852(2) 0.0175(6) Uani 1 1 d . . . . .
C8 C 0.3474(4) 0.34005(12) 0.4432(2) 0.0225(7) Uani 1 1 d . . . . .
H8 H 0.3525 0.3029 0.4416 0.027 Uiso 1 1 calc R U . . .
C9 C 0.4484(4) 0.36967(12) 0.4039(2) 0.0220(7) Uani 1 1 d . . . . .
H9 H 0.5215 0.3530 0.3738 0.026 Uiso 1 1 calc R U . . .
C10 C 0.4432(3) 0.42361(12) 0.4084(2) 0.0212(6) Uani 1 1 d . . . . .
C11 C 0.3375(4) 0.44775(12) 0.4534(2) 0.0239(7) Uani 1 1 d . . . . .
H11 H 0.3365 0.4848 0.4586 0.029 Uiso 1 1 calc R U . . .
C12 C 0.2332(3) 0.41828(12) 0.4911(2) 0.0224(7) Uani 1 1 d . . . . .
H12 H 0.1593 0.4349 0.5205 0.027 Uiso 1 1 calc R U . . .
C13 C 0.6483(4) 0.43315(15) 0.3250(3) 0.0344(8) Uani 1 1 d . . . . .
H13A H 0.7170 0.4103 0.3736 0.052 Uiso 1 1 calc R U . . .
H13B H 0.7092 0.4607 0.3027 0.052 Uiso 1 1 calc R U . . .
H13C H 0.5947 0.4125 0.2664 0.052 Uiso 1 1 calc R U . . .
C14 C 0.1549(3) 0.39491(11) 0.8702(2) 0.0179(6) Uani 1 1 d . . . . .
H14 H 0.0834 0.3875 0.9150 0.021 Uiso 1 1 calc R U . . .
C15 C 0.3095(3) 0.36794(12) 0.9179(2) 0.0200(6) Uani 1 1 d . . . . .
H15A H 0.2941 0.3296 0.9186 0.024 Uiso 1 1 calc R U . . .
H15B H 0.3847 0.3754 0.8767 0.024 Uiso 1 1 calc R U . . .
C16 C 0.3730(4) 0.38747(12) 1.0257(2) 0.0256(7) Uani 1 1 d . . . . .
H16A H 0.3010 0.3778 1.0679 0.031 Uiso 1 1 calc R U . . .
H16B H 0.4735 0.3705 1.0547 0.031 Uiso 1 1 calc R U . . .
C17 C 0.3939(4) 0.44663(13) 1.0276(3) 0.0315(8) Uani 1 1 d . . . . .
H17A H 0.4297 0.4586 1.0986 0.038 Uiso 1 1 calc R U . . .
H17B H 0.4742 0.4560 0.9914 0.038 Uiso 1 1 calc R U . . .
C18 C 0.2442(4) 0.47430(12) 0.9783(2) 0.0290(7) Uani 1 1 d . . . . .
H18A H 0.2630 0.5124 0.9764 0.035 Uiso 1 1 calc R U . . .
H18B H 0.1676 0.4684 1.0191 0.035 Uiso 1 1 calc R U . . .
C19 C 0.1792(4) 0.45430(11) 0.8707(2) 0.0215(6) Uani 1 1 d . . . . .
H19A H 0.2515 0.4631 0.8282 0.026 Uiso 1 1 calc R U . . .
H19B H 0.0795 0.4718 0.8414 0.026 Uiso 1 1 calc R U . . .
C101 C -0.2444(4) 0.36554(13) 0.8369(2) 0.0233(7) Uani 1 1 d . . . . .
H101 H -0.2027 0.3382 0.8889 0.028 Uiso 1 1 calc R U . . .
C102 C -0.3565(3) 0.35744(13) 0.7443(2) 0.0246(7) Uani 1 1 d . . . . .
H102 H -0.4084 0.3235 0.7204 0.030 Uiso 1 1 calc R U . . .
C103 C -0.3860(4) 0.40587(14) 0.6943(2) 0.0274(7) Uani 1 1 d . . . . .
H103 H -0.4631 0.4126 0.6290 0.033 Uiso 1 1 calc R U . . .
C104 C -0.2911(4) 0.44373(13) 0.7550(2) 0.0276(7) Uani 1 1 d . . . . .
H104 H -0.2894 0.4820 0.7398 0.033 Uiso 1 1 calc R U . . .
C105 C -0.2056(4) 0.41888(13) 0.8433(2) 0.0243(7) Uani 1 1 d . . . . .
H105 H -0.1311 0.4363 0.9007 0.029 Uiso 1 1 calc R U . . .
C201 C 0.0401(4) 0.25973(11) 0.8356(2) 0.0203(6) Uani 1 1 d . . . . .
H201 H 0.0593 0.2731 0.9066 0.024 Uiso 1 1 calc R U . . .
C202 C 0.1535(3) 0.24679(11) 0.7827(2) 0.0213(6) Uani 1 1 d . . . . .
H202 H 0.2677 0.2495 0.8100 0.026 Uiso 1 1 calc R U . . .
C203 C 0.0784(4) 0.22810(11) 0.6857(2) 0.0225(7) Uani 1 1 d . . . . .
H203 H 0.1299 0.2152 0.6326 0.027 Uiso 1 1 calc R U . . .
C204 C -0.0819(4) 0.22980(12) 0.6779(2) 0.0242(7) Uani 1 1 d . . . . .
H204 H -0.1646 0.2183 0.6184 0.029 Uiso 1 1 calc R U . . .
C205 C -0.1045(4) 0.24916(12) 0.7705(2) 0.0235(7) Uani 1 1 d . . . . .
H205 H -0.2068 0.2542 0.7872 0.028 Uiso 1 1 calc R U . . .
C301 C 0.9549(4) 0.36576(14) 0.1662(3) 0.0319(8) Uani 1 1 d . . . . .
F1 F 1.0867(3) 0.37943(9) 0.22842(16) 0.0534(6) Uani 1 1 d . . . . .
F2 F 0.9225(3) 0.40227(9) 0.09421(17) 0.0549(7) Uani 1 1 d . . . . .
F3 F 0.8461(3) 0.36743(10) 0.21781(19) 0.0606(7) Uani 1 1 d . . . . .
S1 S 0.96674(9) 0.30118(3) 0.11254(5) 0.02170(17) Uani 1 1 d . . . . .
O11 O 1.0888(3) 0.30735(10) 0.06166(17) 0.0339(6) Uani 1 1 d . . . . .
O12 O 0.9980(3) 0.26764(9) 0.19959(17) 0.0336(6) Uani 1 1 d . . . . .
O13 O 0.8175(3) 0.29391(10) 0.04511(17) 0.0358(6) Uani 1 1 d . . . . .

loop_
_atom_site_aniso_label
_atom_site_aniso_U_11
_atom_site_aniso_U_22
_atom_site_aniso_U_33
_atom_site_aniso_U_23
_atom_site_aniso_U_13
_atom_site_aniso_U_12
Fe1 0.0172(2) 0.0195(2) 0.0127(2) 0.00145(17) 0.00480(16) 0.00591(17)
Fe2 0.0152(2) 0.0152(2) 0.0112(2) -0.00045(16) 0.00329(16) 0.00158(16)
N1 0.0204(13) 0.0198(13) 0.0137(12) -0.0003(10) 0.0044(10) 0.0033(10)
O1 0.0451(15) 0.0352(14) 0.0436(15) 0.0231(12) 0.0288(13) 0.0232(12)
O2 0.0240(12) 0.0393(14) 0.0173(11) -0.0052(10) -0.0062(10) 0.0078(10)
O3 0.0332(13) 0.0277(12) 0.0372(14) 0.0053(11) 0.0203(11) 0.0038(10)
C1 0.0215(16) 0.0276(17) 0.0262(17) 0.0006(14) 0.0093(13) 0.0150(13)
C2 0.0185(15) 0.0265(17) 0.0164(15) 0.0034(13) 0.0038(13) 0.0059(13)
C3 0.0166(14) 0.0168(14) 0.0142(14) 0.0022(11) 0.0041(11) 0.0056(11)
C4 0.0191(14) 0.0107(13) 0.0177(14) 0.0051(11) 0.0059(12) 0.0012(11)
C5 0.0181(14) 0.0130(14) 0.0114(13) 0.0032(11) 0.0020(11) 0.0011(11)
C6 0.0289(17) 0.0279(17) 0.0152(15) -0.0067(13) 0.0046(13) -0.0022(14)
C7 0.0189(14) 0.0234(16) 0.0091(13) -0.0001(12) 0.0014(11) 0.0032(12)
C8 0.0281(17) 0.0206(16) 0.0199(16) 0.0019(13) 0.0076(13) 0.0062(13)
C9 0.0255(16) 0.0281(17) 0.0146(15) -0.0002(13) 0.0089(13) 0.0083(13)
C10 0.0226(15) 0.0233(16) 0.0182(15) 0.0044(13) 0.0056(13) 0.0037(13)
C11 0.0279(17) 0.0196(16) 0.0254(17) 0.0027(13) 0.0090(13) 0.0060(13)
C12 0.0226(16) 0.0255(17) 0.0202(16) -0.0004(13) 0.0073(13) 0.0079(13)
C13 0.0323(19) 0.041(2) 0.037(2) 0.0062(17) 0.0233(16) 0.0055(16)
C14 0.0244(15) 0.0169(15) 0.0139(14) 0.0006(12) 0.0078(12) -0.0013(12)
C15 0.0231(15) 0.0169(15) 0.0168(15) 0.0009(12) -0.0012(12) -0.0009(12)
C16 0.0301(17) 0.0210(16) 0.0202(16) 0.0018(13) -0.0049(13) -0.0053(13)
C17 0.0371(19) 0.0246(18) 0.0273(18) -0.0014(14) -0.0034(15) -0.0074(15)
C18 0.0377(19) 0.0188(16) 0.0287(18) -0.0046(14) 0.0043(15) -0.0044(14)
C19 0.0248(16) 0.0173(15) 0.0212(16) -0.0001(12) 0.0034(13) 0.0007(12)
C101 0.0251(16) 0.0294(17) 0.0205(16) 0.0030(13) 0.0157(13) 0.0074(13)
C102 0.0200(15) 0.0334(18) 0.0245(16) -0.0019(14) 0.0130(13) 0.0016(14)
C103 0.0173(15) 0.045(2) 0.0206(16) 0.0037(15) 0.0070(13) 0.0153(14)
C104 0.0319(18) 0.0272(17) 0.0293(18) 0.0047(14) 0.0185(15) 0.0175(14)
C105 0.0251(16) 0.0329(18) 0.0186(16) -0.0043(13) 0.0124(13) 0.0058(14)
C201 0.0310(17) 0.0136(15) 0.0163(15) 0.0040(12) 0.0058(13) 0.0000(12)
C202 0.0212(15) 0.0133(14) 0.0276(17) 0.0068(13) 0.0025(13) 0.0047(12)
C203 0.0302(17) 0.0150(15) 0.0236(16) 0.0002(12) 0.0090(13) 0.0062(13)
C204 0.0286(17) 0.0176(15) 0.0232(16) -0.0035(13) -0.0001(13) -0.0026(13)
C205 0.0249(16) 0.0166(15) 0.0328(18) 0.0059(13) 0.0144(14) 0.0006(13)
C301 0.043(2) 0.0327(19) 0.0217(17) 0.0028(15) 0.0110(16) 0.0111(16)
F1 0.0729(17) 0.0474(14) 0.0321(12) -0.0130(10) -0.0026(12) -0.0115(12)
F2 0.0868(19) 0.0345(12) 0.0423(13) 0.0134(11) 0.0129(13) 0.0187(12)
F3 0.0795(18) 0.0537(15) 0.0658(17) -0.0023(13) 0.0511(15) 0.0214(13)
S1 0.0215(4) 0.0303(4) 0.0142(4) 0.0013(3) 0.0060(3) 0.0020(3)
O11 0.0294(13) 0.0493(15) 0.0271(13) -0.0047(11) 0.0150(10) 0.0005(11)
O12 0.0462(15) 0.0346(14) 0.0198(12) 0.0070(10) 0.0076(11) 0.0093(11)
O13 0.0282(13) 0.0520(16) 0.0256(13) 0.0046(11) 0.0033(10) -0.0097(11)

loop_
_atom_type_symbol
_atom_type_description
_atom_type_scat_dispersion_real
_atom_type_scat_dispersion_imag
_atom_type_scat_source
C C 0.0033 0.0016 'International Tables Vol C Tables 4.2.6.8 and 6.1.1.4'
H H 0.0000 0.0000 'International Tables Vol C Tables 4.2.6.8 and 6.1.1.4'
F F 0.0171 0.0103 'International Tables Vol C Tables 4.2.6.8 and 6.1.1.4'
Fe Fe 0.3463 0.8444 'International Tables Vol C Tables 4.2.6.8 and 6.1.1.4'
N N 0.0061 0.0033 'International Tables Vol C Tables 4.2.6.8 and 6.1.1.4'
O O 0.0106 0.0060 'International Tables Vol C Tables 4.2.6.8 and 6.1.1.4'
S S 0.1246 0.1234 'International Tables Vol C Tables 4.2.6.8 and 6.1.1.4'

loop_
_geom_angle_atom_site_label_1
_geom_angle_atom_site_label_2
_geom_angle_atom_site_label_3
_geom_angle
_geom_angle_site_symmetry_1
_geom_angle_site_symmetry_3
_geom_angle_publ_flag
C1 Fe1 C2 88.13(14) . . ?
C1 Fe1 C5 87.63(13) . . ?
C2 Fe1 C5 96.01(12) . . ?
C1 Fe1 C104 90.44(13) . . ?
C2 Fe1 C104 137.08(13) . . ?
C5 Fe1 C104 126.80(13) . . ?
C1 Fe1 C103 98.71(13) . . ?
C2 Fe1 C103 98.83(13) . . ?
C5 Fe1 C103 164.03(12) . . ?
C104 Fe1 C103 39.17(13) . . ?
C1 Fe1 C102 135.13(13) . . ?
C2 Fe1 C102 86.46(13) . . ?
C5 Fe1 C102 137.24(12) . . ?
C104 Fe1 C102 65.17(13) . . ?
C103 Fe1 C102 38.82(13) . . ?
C1 Fe1 C101 154.93(13) . . ?
C2 Fe1 C101 112.44(13) . . ?
C5 Fe1 C101 103.54(12) . . ?
C104 Fe1 C101 64.83(12) . . ?
C103 Fe1 C101 65.19(12) . . ?
C102 Fe1 C101 39.03(12) . . ?
C1 Fe1 C105 118.54(14) . . ?
C2 Fe1 C105 149.75(13) . . ?
C5 Fe1 C105 98.92(12) . . ?
C104 Fe1 C105 38.77(12) . . ?
C103 Fe1 C105 65.16(12) . . ?
C102 Fe1 C105 64.83(12) . . ?
C101 Fe1 C105 38.26(12) . . ?
C1 Fe1 Fe2 104.89(9) . . ?
C2 Fe1 Fe2 49.36(9) . . ?
C5 Fe1 Fe2 51.63(8) . . ?
C104 Fe1 Fe2 164.17(9) . . ?
C103 Fe1 Fe2 138.51(10) . . ?
C102 Fe1 Fe2 104.85(9) . . ?
C101 Fe1 Fe2 99.56(9) . . ?
C105 Fe1 Fe2 126.69(9) . . ?
C3 Fe2 C2 81.77(12) . . ?
C3 Fe2 C5 77.23(12) . . ?
C2 Fe2 C5 93.40(12) . . ?
C3 Fe2 C4 41.97(12) . . ?
C2 Fe2 C4 102.81(12) . . ?
C5 Fe2 C4 40.64(11) . . ?
C3 Fe2 C202 110.47(12) . . ?
C2 Fe2 C202 154.37(13) . . ?
C5 Fe2 C202 110.99(12) . . ?
C4 Fe2 C202 100.96(11) . . ?
C3 Fe2 C203 97.52(12) . . ?
C2 Fe2 C203 118.68(13) . . ?
C5 Fe2 C203 146.69(12) . . ?
C4 Fe2 C203 116.81(12) . . ?
C202 Fe2 C203 39.55(12) . . ?
C3 Fe2 C204 119.51(13) . . ?
C2 Fe2 C204 88.24(13) . . ?
C5 Fe2 C204 163.21(12) . . ?
C4 Fe2 C204 154.44(12) . . ?
C202 Fe2 C204 66.13(12) . . ?
C203 Fe2 C204 39.38(12) . . ?
C3 Fe2 C205 158.88(13) . . ?
C2 Fe2 C205 94.57(13) . . ?
C5 Fe2 C205 123.85(12) . . ?
C4 Fe2 C205 156.70(12) . . ?
C202 Fe2 C205 65.71(12) . . ?
C203 Fe2 C205 65.90(12) . . ?
C204 Fe2 C205 39.39(12) . . ?
C3 Fe2 C201 147.61(12) . . ?
C2 Fe2 C201 130.46(12) . . ?
C5 Fe2 C201 100.63(11) . . ?
C4 Fe2 C201 118.62(12) . . ?
C202 Fe2 C201 39.44(12) . . ?
C203 Fe2 C201 66.34(12) . . ?
C204 Fe2 C201 66.23(12) . . ?
C205 Fe2 C201 39.12(12) . . ?
C3 Fe2 Fe1 91.85(9) . . ?
C2 Fe2 Fe1 48.23(9) . . ?
C5 Fe2 Fe1 49.92(8) . . ?
C4 Fe2 Fe1 79.74(8) . . ?
C202 Fe2 Fe1 147.57(9) . . ?
C203 Fe2 Fe1 162.64(9) . . ?
C204 Fe2 Fe1 123.34(9) . . ?
C205 Fe2 Fe1 101.22(9) . . ?
C201 Fe2 Fe1 111.70(8) . . ?
C3 N1 C7 123.5(2) . . ?
C3 N1 C6 119.6(3) . . ?
C7 N1 C6 116.8(2) . . ?
C10 O3 C13 117.4(3) . . ?
O1 C1 Fe1 177.6(3) . . ?
O2 C2 Fe1 140.3(2) . . ?
O2 C2 Fe2 137.3(2) . . ?
Fe1 C2 Fe2 82.41(12) . . ?
N1 C3 C4 134.4(3) . . ?
N1 C3 Fe2 146.3(2) . . ?
C4 C3 Fe2 77.54(17) . . ?
C3 C4 C5 117.1(3) . . ?
C3 C4 Fe2 60.48(15) . . ?
C5 C4 Fe2 68.44(16) . . ?
C3 C4 H4 117.3 . . ?
C5 C4 H4 117.3 . . ?
Fe2 C4 H4 117.3 . . ?
C4 C5 C14 117.0(2) . . ?
C4 C5 Fe1 120.8(2) . . ?
C14 C5 Fe1 121.1(2) . . ?
C4 C5 Fe2 70.92(16) . . ?
C14 C5 Fe2 132.87(19) . . ?
Fe1 C5 Fe2 78.45(10) . . ?
N1 C6 H6A 109.5 . . ?
N1 C6 H6B 109.5 . . ?
H6A C6 H6B 109.5 . . ?
N1 C6 H6C 109.5 . . ?
H6A C6 H6C 109.5 . . ?
H6B C6 H6C 109.5 . . ?
C12 C7 C8 120.4(3) . . ?
C12 C7 N1 121.4(3) . . ?
C8 C7 N1 118.2(3) . . ?
C9 C8 C7 120.1(3) . . ?
C9 C8 H8 119.9 . . ?
C7 C8 H8 119.9 . . ?
C8 C9 C10 119.9(3) . . ?
C8 C9 H9 120.0 . . ?
C10 C9 H9 120.0 . . ?
O3 C10 C9 124.6(3) . . ?
O3 C10 C11 115.6(3) . . ?
C9 C10 C11 119.8(3) . . ?
C10 C11 C12 120.6(3) . . ?
C10 C11 H11 119.7 . . ?
C12 C11 H11 119.7 . . ?
C7 C12 C11 119.1(3) . . ?
C7 C12 H12 120.5 . . ?
C11 C12 H12 120.5 . . ?
O3 C13 H13A 109.5 . . ?
O3 C13 H13B 109.5 . . ?
H13A C13 H13B 109.5 . . ?
O3 C13 H13C 109.5 . . ?
H13A C13 H13C 109.5 . . ?
H13B C13 H13C 109.5 . . ?
C5 C14 C19 109.8(2) . . ?
C5 C14 C15 115.8(2) . . ?
C19 C14 C15 109.3(2) . . ?
C5 C14 H14 107.2 . . ?
C19 C14 H14 107.2 . . ?
C15 C14 H14 107.2 . . ?
C16 C15 C14 110.4(2) . . ?
C16 C15 H15A 109.6 . . ?
C14 C15 H15A 109.6 . . ?
C16 C15 H15B 109.6 . . ?
C14 C15 H15B 109.6 . . ?
H15A C15 H15B 108.1 . . ?
C17 C16 C15 110.9(3) . . ?
C17 C16 H16A 109.5 . . ?
C15 C16 H16A 109.5 . . ?
C17 C16 H16B 109.5 . . ?
C15 C16 H16B 109.5 . . ?
H16A C16 H16B 108.0 . . ?
C18 C17 C16 111.3(3) . . ?
C18 C17 H17A 109.4 . . ?
C16 C17 H17A 109.4 . . ?
C18 C17 H17B 109.4 . . ?
C16 C17 H17B 109.4 . . ?
H17A C17 H17B 108.0 . . ?
C17 C18 C19 111.1(3) . . ?
C17 C18 H18A 109.4 . . ?
C19 C18 H18A 109.4 . . ?
C17 C18 H18B 109.4 . . ?
C19 C18 H18B 109.4 . . ?
H18A C18 H18B 108.0 . . ?
C18 C19 C14 110.9(2) . . ?
C18 C19 H19A 109.5 . . ?
C14 C19 H19A 109.5 . . ?
C18 C19 H19B 109.5 . . ?
C14 C19 H19B 109.5 . . ?
H19A C19 H19B 108.1 . . ?
C105 C101 C102 107.9(3) . . ?
C105 C101 Fe1 70.95(17) . . ?
C102 C101 Fe1 69.72(17) . . ?
C105 C101 H101 126.1 . . ?
C102 C101 H101 126.1 . . ?
Fe1 C101 H101 126.1 . . ?
C103 C102 C101 108.1(3) . . ?
C103 C102 Fe1 70.31(18) . . ?
C101 C102 Fe1 71.25(17) . . ?
C103 C102 H102 125.9 . . ?
C101 C102 H102 125.9 . . ?
Fe1 C102 H102 125.9 . . ?
C102 C103 C104 107.6(3) . . ?
C102 C103 Fe1 70.87(17) . . ?
C104 C103 Fe1 70.16(17) . . ?
C102 C103 H103 126.2 . . ?
C104 C103 H103 126.2 . . ?
Fe1 C103 H103 126.2 . . ?
C105 C104 C103 108.4(3) . . ?
C105 C104 Fe1 72.00(17) . . ?
C103 C104 Fe1 70.67(17) . . ?
C105 C104 H104 125.8 . . ?
C103 C104 H104 125.8 . . ?
Fe1 C104 H104 125.8 . . ?
C101 C105 C104 108.0(3) . . ?
C101 C105 Fe1 70.79(17) . . ?
C104 C105 Fe1 69.23(17) . . ?
C101 C105 H105 126.0 . . ?
C104 C105 H105 126.0 . . ?
Fe1 C105 H105 126.0 . . ?
C205 C201 C202 107.1(3) . . ?
C205 C201 Fe2 70.09(17) . . ?
C202 C201 Fe2 69.54(16) . . ?
C205 C201 H201 126.5 . . ?
C202 C201 H201 126.5 . . ?
Fe2 C201 H201 126.5 . . ?
C203 C202 C201 108.6(3) . . ?
C203 C202 Fe2 70.40(17) . . ?
C201 C202 Fe2 71.02(16) . . ?
C203 C202 H202 125.7 . . ?
C201 C202 H202 125.7 . . ?
Fe2 C202 H202 125.7 . . ?
C204 C203 C202 107.8(3) . . ?
C204 C203 Fe2 70.41(17) . . ?
C202 C203 Fe2 70.05(17) . . ?
C204 C203 H203 126.1 . . ?
C202 C203 H203 126.1 . . ?
Fe2 C203 H203 126.1 . . ?
C203 C204 C205 107.7(3) . . ?
C203 C204 Fe2 70.22(17) . . ?
C205 C204 Fe2 70.42(17) . . ?
C203 C204 H204 126.2 . . ?
C205 C204 H204 126.2 . . ?
Fe2 C204 H204 126.2 . . ?
C201 C205 C204 108.9(3) . . ?
C201 C205 Fe2 70.79(17) . . ?
C204 C205 Fe2 70.19(17) . . ?
C201 C205 H205 125.5 . . ?
C204 C205 H205 125.5 . . ?
Fe2 C205 H205 125.5 . . ?
F1 C301 F3 107.7(3) . . ?
F1 C301 F2 106.8(3) . . ?
F3 C301 F2 108.0(3) . . ?
F1 C301 S1 111.7(2) . . ?
F3 C301 S1 111.2(3) . . ?
F2 C301 S1 111.3(2) . . ?
O11 S1 O12 116.42(15) . . ?
O11 S1 O13 113.62(14) . . ?
O12 S1 O13 114.70(15) . . ?
O11 S1 C301 102.63(16) . . ?
O12 S1 C301 103.22(15) . . ?
O13 S1 C301 103.89(16) . . ?

loop_
_geom_bond_atom_site_label_1
_geom_bond_atom_site_label_2
_geom_bond_distance
_geom_bond_site_symmetry_2
_geom_bond_publ_flag
Fe1 C1 1.749(3) . ?
Fe1 C2 1.911(3) . ?
Fe1 C5 1.983(3) . ?
Fe1 C104 2.106(3) . ?
Fe1 C103 2.112(3) . ?
Fe1 C102 2.120(3) . ?
Fe1 C101 2.140(3) . ?
Fe1 C105 2.142(3) . ?
Fe1 Fe2 2.5395(6) . ?
Fe2 C3 1.840(3) . ?
Fe2 C2 1.944(3) . ?
Fe2 C5 2.032(3) . ?
Fe2 C4 2.065(3) . ?
Fe2 C202 2.085(3) . ?
Fe2 C203 2.090(3) . ?
Fe2 C204 2.092(3) . ?
Fe2 C205 2.095(3) . ?
Fe2 C201 2.104(3) . ?
N1 C3 1.296(4) . ?
N1 C7 1.453(4) . ?
N1 C6 1.482(4) . ?
O1 C1 1.146(4) . ?
O2 C2 1.164(4) . ?
O3 C10 1.362(4) . ?
O3 C13 1.429(4) . ?
C3 C4 1.414(4) . ?
C4 C5 1.423(4) . ?
C4 H4 1.0000 . ?
C5 C14 1.522(4) . ?
C6 H6A 0.9800 . ?
C6 H6B 0.9800 . ?
C6 H6C 0.9800 . ?
C7 C12 1.381(4) . ?
C7 C8 1.386(4) . ?
C8 C9 1.378(4) . ?
C8 H8 0.9500 . ?
C9 C10 1.380(4) . ?
C9 H9 0.9500 . ?
C10 C11 1.386(4) . ?
C11 C12 1.386(4) . ?
C11 H11 0.9500 . ?
C12 H12 0.9500 . ?
C13 H13A 0.9800 . ?
C13 H13B 0.9800 . ?
C13 H13C 0.9800 . ?
C14 C19 1.532(4) . ?
C14 C15 1.539(4) . ?
C14 H14 1.0000 . ?
C15 C16 1.524(4) . ?
C15 H15A 0.9900 . ?
C15 H15B 0.9900 . ?
C16 C17 1.522(4) . ?
C16 H16A 0.9900 . ?
C16 H16B 0.9900 . ?
C17 C18 1.518(5) . ?
C17 H17A 0.9900 . ?
C17 H17B 0.9900 . ?
C18 C19 1.527(4) . ?
C18 H18A 0.9900 . ?
C18 H18B 0.9900 . ?
C19 H19A 0.9900 . ?
C19 H19B 0.9900 . ?
C101 C105 1.403(5) . ?
C101 C102 1.423(4) . ?
C101 H101 1.0000 . ?
C102 C103 1.406(5) . ?
C102 H102 1.0000 . ?
C103 C104 1.414(5) . ?
C103 H103 1.0000 . ?
C104 C105 1.410(4) . ?
C104 H104 1.0000 . ?
C105 H105 1.0000 . ?
C201 C205 1.406(4) . ?
C201 C202 1.414(4) . ?
C201 H201 1.0000 . ?
C202 C203 1.412(4) . ?
C202 H202 1.0000 . ?
C203 C204 1.409(4) . ?
C203 H203 1.0000 . ?
C204 C205 1.411(4) . ?
C204 H204 1.0000 . ?
C205 H205 1.0000 . ?
C301 F1 1.321(4) . ?
C301 F3 1.328(4) . ?
C301 F2 1.333(4) . ?
C301 S1 1.817(4) . ?
S1 O11 1.432(2) . ?
S1 O12 1.434(2) . ?
S1 O13 1.436(2) . ?
